data_4075226
loop_
_publ_author_name
'Escola, Natalia'
'Llebar\'ia, Analuz'
'Leitus, Gregory'
'Doctorovich, Fabio'

_publ_section_title
;
 Formation of CoordinatedC-Nitroso Compounds by Reaction of K[IrCl5NO]
 with Alkenes
;
_journal_issue 16
_journal_name_full Organometallics
_journal_page_first 3799
_journal_paper_doi 10.1021/om060141v
_journal_volume 25
_journal_year 2006
_chemical_formula_sum 'C36 H34 As Cl5 Ir N2 O'
_chemical_formula_weight 955.02
_chemical_name_systematic
; 
 ? 
;
_space_group_IT_number 2
_symmetry_space_group_name_Hall '-P 1'
_symmetry_space_group_name_H-M 'P -1'
_atom_sites_solution_hydrogens geom
_atom_sites_solution_primary direct
_atom_sites_solution_secondary difmap
_audit_creation_method SHELXL-97
_cell_angle_alpha 93.68(3)
_cell_angle_beta 92.09(3)
_cell_angle_gamma 92.55(3)
_cell_formula_units_Z 4
_cell_length_a 9.5360(19)
_cell_length_b 13.146(3)
_cell_length_c 28.721(6)
_cell_measurement_temperature 120(2)
_cell_volume 3586.7(13)
_computing_structure_refinement 'SHELXL-97 (Sheldrick, 1997)'
_computing_structure_solution 'SHELXS-97 (Sheldrick, 1990)'
_diffrn_ambient_temperature 120(2)
_diffrn_measured_fraction_theta_full 0.988
_diffrn_measured_fraction_theta_max 0.988
_diffrn_radiation_monochromator graphite
_diffrn_radiation_source 'fine-focus sealed tube'
_diffrn_radiation_type MoK\a
_diffrn_radiation_wavelength 0.71073
_diffrn_reflns_av_R_equivalents 0.0000
_diffrn_reflns_av_sigmaI/netI 0.0324
_diffrn_reflns_limit_h_max 9
_diffrn_reflns_limit_h_min -9
_diffrn_reflns_limit_k_max 13
_diffrn_reflns_limit_k_min -13
_diffrn_reflns_limit_l_max 29
_diffrn_reflns_limit_l_min 0
_diffrn_reflns_number 7891
_diffrn_reflns_theta_full 21.26
_diffrn_reflns_theta_max 21.26
_diffrn_reflns_theta_min 1.55
_exptl_absorpt_coefficient_mu 5.043
_exptl_absorpt_correction_T_max 0.6325
_exptl_absorpt_correction_T_min 0.1518
_exptl_crystal_density_diffrn 1.769
_exptl_crystal_density_method 'not measured'
_exptl_crystal_F_000 1868
_exptl_crystal_size_max 0.60
_exptl_crystal_size_mid 0.20
_exptl_crystal_size_min 0.10
_refine_diff_density_max 1.400
_refine_diff_density_min -0.881
_refine_diff_density_rms 0.121
_refine_ls_extinction_method none
_refine_ls_goodness_of_fit_ref 0.999
_refine_ls_hydrogen_treatment mixed
_refine_ls_matrix_type full
_refine_ls_number_parameters 826
_refine_ls_number_reflns 7891
_refine_ls_number_restraints 0
_refine_ls_restrained_S_all 0.999
_refine_ls_R_factor_all 0.0430
_refine_ls_R_factor_gt 0.0356
_refine_ls_shift/su_max 0.097
_refine_ls_shift/su_mean 0.003
_refine_ls_structure_factor_coef Fsqd
_refine_ls_weighting_details 'calc w=1/[\s^2^(Fo^2^)+(0.0576P)^2^+15.1298P] where P=(Fo^2^+2Fc^2^)/3'
_refine_ls_weighting_scheme calc
_refine_ls_wR_factor_gt 0.0889
_refine_ls_wR_factor_ref 0.0926
_reflns_number_gt 6867
_reflns_number_total 7891
_reflns_threshold_expression >2sigma(I)
_cod_data_source_file om060141vsi20060214_093401.cif
_cod_data_source_block m618a
_cod_original_cell_volume 3586.7(12)
_cod_database_code 4075226

loop_
_symmetry_equiv_pos_as_xyz
'x, y, z'
'-x, -y, -z'

loop_
_atom_site_label
_atom_site_type_symbol
_atom_site_fract_x
_atom_site_fract_y
_atom_site_fract_z
_atom_site_U_iso_or_equiv
_atom_site_adp_type
_atom_site_occupancy
_atom_site_symmetry_multiplicity
_atom_site_calc_flag
_atom_site_refinement_flags
Ir1 Ir 0.07703(3) 0.05239(2) 0.381927(11) 0.02362(12) Uani 1 1 d .
Cl1 Cl 0.1905(2) -0.07669(15) 0.42046(7) 0.0370(5) Uani 1 1 d .
Cl2 Cl 0.0030(2) -0.07043(14) 0.32175(7) 0.0287(5) Uani 1 1 d .
Cl3 Cl -0.0459(2) 0.17722(14) 0.34555(7) 0.0357(5) Uani 1 1 d .
Cl4 Cl 0.1409(2) 0.17133(15) 0.44420(8) 0.0386(5) Uani 1 1 d .
N1 N -0.0997(7) 0.0133(5) 0.4175(2) 0.0254(16) Uani 1 1 d .
C1 C -0.1928(9) -0.0092(5) 0.4379(3) 0.0250(19) Uani 1 1 d .
C2 C -0.3123(8) -0.0388(6) 0.4642(3) 0.034(2) Uani 1 1 d .
H2A H -0.3562 -0.1027 0.4500 0.051 Uiso 1 1 calc R
H2B H -0.3805 0.0148 0.4640 0.051 Uiso 1 1 calc R
H2C H -0.2813 -0.0486 0.4964 0.051 Uiso 1 1 calc R
N2 N 0.2434(7) 0.0908(5) 0.3503(2) 0.0342(18) Uani 1 1 d .
O1 O 0.2877(8) 0.1788(5) 0.3507(3) 0.082(3) Uani 1 1 d .
C3 C 0.3359(8) 0.0142(6) 0.3276(3) 0.030(2) Uani 1 1 d .
H3 H 0.2878 -0.0551 0.3264 0.036 Uiso 1 1 calc R
C4 C 0.4777(9) 0.0132(6) 0.3558(3) 0.042(2) Uani 1 1 d .
H4 H 0.4725 0.0282 0.3903 0.050 Uiso 1 1 calc R
C5 C 0.5724(18) 0.0792(13) 0.3329(6) 0.125(6) Uiso 1 1 d .
H5A H 0.5518 0.1517 0.3395 0.150 Uiso 1 1 calc R
H5B H 0.6712 0.0691 0.3426 0.150 Uiso 1 1 calc R
C6 C 0.5480(13) 0.0509(12) 0.2883(6) 0.112(6) Uani 1 1 d .
H6 H 0.6010 0.0913 0.2658 0.135 Uiso 1 1 calc R
C7 C 0.3834(9) 0.0377(7) 0.2782(3) 0.042(2) Uani 1 1 d .
H7 H 0.3577 -0.0199 0.2546 0.051 Uiso 1 1 calc R
C8 C 0.5482(12) -0.0909(10) 0.3404(5) 0.083(4) Uani 1 1 d .
H8 H 0.6320 -0.1029 0.3609 0.100 Uiso 1 1 calc R
C9 C 0.5898(10) -0.0689(8) 0.2908(4) 0.056(3) Uani 1 1 d .
H9 H 0.6943 -0.0714 0.2895 0.067 Uiso 1 1 calc R
C10 C 0.455(2) -0.1901(16) 0.3294(8) 0.145(7) Uiso 1 1 d .
H10 H 0.4102 -0.2287 0.3520 0.174 Uiso 1 1 calc R
C11 C 0.4486(12) -0.2117(9) 0.2857(6) 0.099(6) Uani 1 1 d .
H11 H 0.3940 -0.2679 0.2711 0.119 Uiso 1 1 calc R
C12 C 0.532(3) -0.143(2) 0.2609(11) 0.214(11) Uiso 1 1 d .
H12 H 0.5447 -0.1481 0.2281 0.257 Uiso 1 1 calc R
Cl5A Cl 0.4966(11) 0.1331(7) 0.3942(4) 0.079(5) Uani 0.266(6) 1 d P
Cl5 Cl 0.3364(4) 0.1591(3) 0.25802(13) 0.0651(14) Uani 0.734(6) 1 d P
Ir2 Ir 0.20205(3) 0.48974(2) 0.109655(11) 0.02226(12) Uani 1 1 d .
Cl6 Cl 0.11186(19) 0.64215(13) 0.08455(7) 0.0264(5) Uani 1 1 d .
Cl7 Cl 0.43034(19) 0.56686(14) 0.10960(7) 0.0301(5) Uani 1 1 d .
Cl8 Cl 0.2941(2) 0.33635(14) 0.13183(7) 0.0284(5) Uani 1 1 d .
Cl9 Cl -0.02640(19) 0.41243(14) 0.10610(7) 0.0285(5) Uani 1 1 d .
N3 N 0.2190(6) 0.4433(4) 0.0401(2) 0.0220(15) Uani 1 1 d .
C21 C 0.2270(7) 0.4247(5) 0.0017(3) 0.0181(17) Uani 1 1 d .
C22 C 0.2413(8) 0.3998(6) -0.0476(3) 0.030(2) Uani 1 1 d .
H22A H 0.3400 0.4093 -0.0554 0.044 Uiso 1 1 calc R
H22B H 0.1841 0.4446 -0.0657 0.044 Uiso 1 1 calc R
H22C H 0.2094 0.3286 -0.0553 0.044 Uiso 1 1 calc R
N4 N 0.1887(7) 0.5377(5) 0.1749(2) 0.0250(16) Uani 1 1 d .
O2 O 0.2880(6) 0.5427(4) 0.2028(2) 0.0385(15) Uani 1 1 d .
C23 C 0.0554(8) 0.5818(5) 0.1906(3) 0.0245(19) Uani 1 1 d .
H23 H -0.0079 0.5915 0.1629 0.029 Uiso 1 1 calc R
C24 C 0.0853(8) 0.6858(6) 0.2190(3) 0.031(2) Uani 1 1 d .
H24 H 0.1705 0.7260 0.2100 0.037 Uiso 1 1 calc R
C25 C 0.0873(10) 0.6559(7) 0.2704(3) 0.042(2) Uani 1 1 d .
H25A H 0.1672 0.6137 0.2783 0.050 Uiso 1 1 calc R
H25B H 0.0847 0.7156 0.2932 0.050 Uiso 1 1 calc R
C26 C -0.0523(10) 0.5944(7) 0.2650(3) 0.044(2) Uani 1 1 d .
H26 H -0.0823 0.5634 0.2941 0.053 Uiso 1 1 calc R
C27 C -0.0236(9) 0.5167(6) 0.2254(3) 0.034(2) Uani 1 1 d .
H27 H -0.1143 0.4877 0.2105 0.041 Uiso 1 1 calc R
C28 C -0.0552(9) 0.7439(6) 0.2175(3) 0.040(2) Uani 1 1 d .
H28 H -0.0402 0.8142 0.2329 0.048 Uiso 1 1 calc R
C29 C -0.1518(9) 0.6760(7) 0.2476(3) 0.042(2) Uani 1 1 d .
H29 H -0.1869 0.7178 0.2747 0.051 Uiso 1 1 calc R
C30 C -0.1364(11) 0.7472(7) 0.1717(3) 0.046(3) Uani 1 1 d .
H30 H -0.1084 0.7864 0.1467 0.056 Uiso 1 1 calc R
C31 C -0.2577(10) 0.6848(7) 0.1712(4) 0.047(2) Uani 1 1 d .
H31 H -0.3219 0.6743 0.1451 0.056 Uiso 1 1 calc R
C32 C -0.2746(11) 0.6395(8) 0.2132(4) 0.065(3) Uani 1 1 d .
H32 H -0.3499 0.5935 0.2197 0.078 Uiso 1 1 calc R
Cl10 Cl 0.0765(3) 0.41562(16) 0.24806(8) 0.0466(6) Uani 1 1 d .
As1 As 0.68670(8) 0.04453(5) 0.08823(3) 0.0227(2) Uani 1 1 d .
C41 C 0.7784(7) -0.0525(5) 0.0488(3) 0.0184(17) Uani 1 1 d .
C42 C 0.7103(8) -0.0993(5) 0.0098(3) 0.028(2) Uani 1 1 d .
H42 H 0.6153 -0.0855 0.0026 0.033 Uiso 1 1 calc R
C43 C 0.7799(9) -0.1667(6) -0.0192(3) 0.035(2) Uani 1 1 d .
H43 H 0.7335 -0.1980 -0.0466 0.042 Uiso 1 1 calc R
C44 C 0.9179(9) -0.1884(6) -0.0080(3) 0.035(2) Uani 1 1 d .
H44 H 0.9653 -0.2350 -0.0277 0.042 Uiso 1 1 calc R
C45 C 0.9858(9) -0.1433(6) 0.0311(3) 0.035(2) Uani 1 1 d .
H45 H 1.0802 -0.1587 0.0384 0.042 Uiso 1 1 calc R
C46 C 0.9172(8) -0.0749(6) 0.0602(3) 0.032(2) Uani 1 1 d .
H46 H 0.9639 -0.0438 0.0876 0.039 Uiso 1 1 calc R
C47 C 0.6533(7) 0.1651(5) 0.0566(3) 0.0230(19) Uani 1 1 d .
C48 C 0.6145(9) 0.2521(6) 0.0830(3) 0.035(2) Uani 1 1 d .
H48 H 0.6087 0.2506 0.1159 0.041 Uiso 1 1 calc R
C49 C 0.5848(9) 0.3398(6) 0.0614(3) 0.036(2) Uani 1 1 d .
H49 H 0.5551 0.3981 0.0790 0.043 Uiso 1 1 calc R
C50 C 0.5985(8) 0.3418(6) 0.0142(3) 0.033(2) Uani 1 1 d .
H50 H 0.5809 0.4025 -0.0008 0.040 Uiso 1 1 calc R
C51 C 0.6375(8) 0.2570(6) -0.0117(3) 0.033(2) Uani 1 1 d .
H51 H 0.6455 0.2596 -0.0445 0.040 Uiso 1 1 calc R
C52 C 0.6653(8) 0.1681(6) 0.0092(3) 0.0263(19) Uani 1 1 d .
H52 H 0.6925 0.1098 -0.0089 0.032 Uiso 1 1 calc R
C53 C 0.8053(7) 0.0822(5) 0.1421(3) 0.0226(18) Uani 1 1 d .
C54 C 0.7925(8) 0.0293(6) 0.1817(3) 0.028(2) Uani 1 1 d .
H54 H 0.7228 -0.0244 0.1826 0.034 Uiso 1 1 calc R
C55 C 0.8814(9) 0.0546(6) 0.2202(3) 0.038(2) Uani 1 1 d .
H55 H 0.8722 0.0190 0.2477 0.046 Uiso 1 1 calc R
C56 C 0.9844(9) 0.1324(6) 0.2183(3) 0.036(2) Uani 1 1 d .
H56 H 1.0458 0.1497 0.2447 0.043 Uiso 1 1 calc R
C57 C 0.9977(8) 0.1847(6) 0.1784(3) 0.032(2) Uani 1 1 d .
H57 H 1.0684 0.2376 0.1773 0.038 Uiso 1 1 calc R
C58 C 0.9084(8) 0.1597(5) 0.1404(3) 0.0250(19) Uani 1 1 d .
H58 H 0.9172 0.1955 0.1129 0.030 Uiso 1 1 calc R
C59 C 0.5112(8) -0.0138(5) 0.1078(3) 0.0240(19) Uani 1 1 d .
C60 C 0.4024(8) 0.0494(6) 0.1190(3) 0.033(2) Uani 1 1 d .
H60 H 0.4118 0.1205 0.1149 0.040 Uiso 1 1 calc R
C61 C 0.2820(9) 0.0083(6) 0.1358(3) 0.039(2) Uani 1 1 d .
H61 H 0.2084 0.0515 0.1441 0.047 Uiso 1 1 calc R
C62 C 0.2658(9) -0.0952(6) 0.1409(3) 0.037(2) Uani 1 1 d .
H62 H 0.1795 -0.1234 0.1510 0.044 Uiso 1 1 calc R
C63 C 0.3746(9) -0.1574(6) 0.1313(3) 0.033(2) Uani 1 1 d .
H63 H 0.3656 -0.2279 0.1367 0.040 Uiso 1 1 calc R
C64 C 0.4977(8) -0.1175(5) 0.1138(3) 0.027(2) Uani 1 1 d .
H64 H 0.5717 -0.1607 0.1059 0.032 Uiso 1 1 calc R
As2 As 0.55971(8) 0.45388(5) 0.38129(3) 0.0245(2) Uani 1 1 d .
C71 C 0.5968(8) 0.3542(6) 0.4257(3) 0.031(2) Uani 1 1 d .
C72 C 0.4900(10) 0.3216(7) 0.4532(4) 0.061(3) Uani 1 1 d .
H72 H 0.3976 0.3442 0.4486 0.074 Uiso 1 1 calc R
C73 C 0.5192(11) 0.2561(9) 0.4870(5) 0.082(4) Uani 1 1 d .
H73 H 0.4456 0.2318 0.5055 0.099 Uiso 1 1 calc R
C74 C 0.6536(11) 0.2246(7) 0.4948(4) 0.055(3) Uani 1 1 d .
H74 H 0.6729 0.1815 0.5194 0.066 Uiso 1 1 calc R
C75 C 0.7605(10) 0.2562(6) 0.4668(3) 0.041(2) Uani 1 1 d .
H75 H 0.8525 0.2325 0.4711 0.050 Uiso 1 1 calc R
C76 C 0.7316(8) 0.3223(6) 0.4326(3) 0.033(2) Uani 1 1 d .
H76 H 0.8047 0.3459 0.4138 0.039 Uiso 1 1 calc R
C77 C 0.3691(7) 0.4902(5) 0.3851(3) 0.0215(18) Uani 1 1 d .
C78 C 0.3357(9) 0.5858(6) 0.4009(3) 0.042(2) Uani 1 1 d .
H78 H 0.4072 0.6359 0.4108 0.050 Uiso 1 1 calc R
C79 C 0.1958(9) 0.6082(7) 0.4023(4) 0.053(3) Uani 1 1 d .
H79 H 0.1714 0.6757 0.4113 0.064 Uiso 1 1 calc R
C80 C 0.0928(9) 0.5357(6) 0.3910(3) 0.040(2) Uani 1 1 d .
H80 H -0.0026 0.5519 0.3942 0.048 Uiso 1 1 calc R
C81 C 0.1235(9) 0.4415(7) 0.3753(4) 0.049(3) Uani 1 1 d .
H81 H 0.0507 0.3912 0.3672 0.058 Uiso 1 1 calc R
C82 C 0.2638(9) 0.4182(6) 0.3712(4) 0.051(3) Uani 1 1 d .
H82 H 0.2870 0.3527 0.3587 0.061 Uiso 1 1 calc R
C83 C 0.6839(8) 0.5687(5) 0.4003(3) 0.0231(19) Uani 1 1 d .
C84 C 0.7340(8) 0.5810(6) 0.4452(3) 0.032(2) Uani 1 1 d .
H84 H 0.7057 0.5335 0.4670 0.038 Uiso 1 1 calc R
C85 C 0.8265(9) 0.6629(7) 0.4596(3) 0.043(2) Uani 1 1 d .
H85 H 0.8608 0.6715 0.4911 0.052 Uiso 1 1 calc R
C86 C 0.8680(9) 0.7313(6) 0.4281(4) 0.040(2) Uani 1 1 d .
H86 H 0.9318 0.7869 0.4377 0.048 Uiso 1 1 calc R
C87 C 0.8175(8) 0.7195(6) 0.3825(4) 0.039(2) Uani 1 1 d .
H87 H 0.8454 0.7672 0.3608 0.047 Uiso 1 1 calc R
C88 C 0.7252(8) 0.6374(6) 0.3685(3) 0.029(2) Uani 1 1 d .
H88 H 0.6905 0.6286 0.3370 0.035 Uiso 1 1 calc R
C89 C 0.5929(8) 0.4058(5) 0.3187(3) 0.0257(19) Uani 1 1 d .
C90 C 0.7067(8) 0.3495(6) 0.3096(3) 0.034(2) Uani 1 1 d .
H90 H 0.7685 0.3333 0.3344 0.041 Uiso 1 1 calc R
C91 C 0.7321(9) 0.3162(6) 0.2643(3) 0.035(2) Uani 1 1 d .
H91 H 0.8112 0.2767 0.2582 0.042 Uiso 1 1 calc R
C92 C 0.6453(10) 0.3393(6) 0.2286(3) 0.043(2) Uani 1 1 d .
H92 H 0.6637 0.3155 0.1976 0.051 Uiso 1 1 calc R
C93 C 0.5317(11) 0.3963(8) 0.2367(3) 0.061(3) Uani 1 1 d .
H93 H 0.4719 0.4126 0.2113 0.074 Uiso 1 1 calc R
C94 C 0.5030(9) 0.4310(7) 0.2824(4) 0.056(3) Uani 1 1 d .
H94 H 0.4242 0.4708 0.2884 0.067 Uiso 1 1 calc R

loop_
_atom_site_aniso_label
_atom_site_aniso_U_11
_atom_site_aniso_U_22
_atom_site_aniso_U_33
_atom_site_aniso_U_23
_atom_site_aniso_U_13
_atom_site_aniso_U_12
Ir1 0.0274(2) 0.01704(18) 0.0262(2) -0.00039(14) -0.00306(15) 0.00499(14)
Cl1 0.0492(14) 0.0269(11) 0.0358(13) 0.0067(9) -0.0081(11) 0.0145(10)
Cl2 0.0342(12) 0.0242(10) 0.0261(12) -0.0066(9) -0.0059(9) 0.0012(9)
Cl3 0.0434(13) 0.0277(11) 0.0379(13) 0.0077(9) -0.0014(10) 0.0192(9)
Cl4 0.0393(13) 0.0321(11) 0.0413(14) -0.0179(10) -0.0090(11) 0.0046(10)
N1 0.034(4) 0.022(4) 0.019(4) -0.007(3) 0.001(3) 0.002(3)
C1 0.030(5) 0.020(4) 0.026(5) 0.008(4) 0.002(4) 0.002(4)
C2 0.033(5) 0.032(5) 0.036(5) 0.000(4) -0.002(4) -0.001(4)
N2 0.036(4) 0.016(4) 0.050(5) 0.001(3) 0.008(4) 0.001(3)
O1 0.080(5) 0.025(4) 0.144(8) -0.002(4) 0.059(5) -0.002(4)
C3 0.026(5) 0.021(4) 0.043(6) -0.006(4) 0.003(4) 0.002(4)
C4 0.054(6) 0.025(5) 0.044(6) -0.012(4) -0.015(5) 0.005(4)
C6 0.060(9) 0.161(15) 0.119(13) 0.011(11) 0.075(9) -0.024(9)
C7 0.031(5) 0.070(7) 0.027(5) 0.003(5) 0.005(4) 0.012(5)
C8 0.047(7) 0.116(11) 0.089(10) 0.037(8) -0.010(7) -0.009(7)
C9 0.040(6) 0.077(8) 0.055(7) 0.003(6) 0.014(5) 0.027(5)
C11 0.052(7) 0.051(7) 0.183(16) -0.065(9) -0.039(9) 0.028(6)
Cl5A 0.063(7) 0.055(6) 0.107(10) -0.060(6) -0.056(6) 0.032(5)
Cl5 0.053(2) 0.093(3) 0.056(3) 0.035(2) 0.0107(18) 0.030(2)
Ir2 0.0227(2) 0.01983(19) 0.0245(2) -0.00005(14) 0.00230(14) 0.00451(13)
Cl6 0.0247(11) 0.0181(10) 0.0371(12) 0.0040(9) 0.0006(9) 0.0046(8)
Cl7 0.0206(11) 0.0261(11) 0.0434(13) -0.0037(9) 0.0040(9) 0.0033(8)
Cl8 0.0271(11) 0.0231(10) 0.0366(13) 0.0057(9) 0.0077(9) 0.0098(8)
Cl9 0.0229(11) 0.0253(10) 0.0370(13) 0.0036(9) 0.0016(9) -0.0026(8)
N3 0.028(4) 0.020(3) 0.018(4) 0.004(3) 0.004(3) 0.002(3)
C21 0.020(4) 0.022(4) 0.013(5) 0.002(4) -0.002(4) 0.002(3)
C22 0.023(5) 0.035(5) 0.030(5) -0.002(4) 0.001(4) -0.004(4)
N4 0.035(4) 0.029(4) 0.012(4) -0.003(3) 0.010(3) 0.011(3)
O2 0.036(4) 0.049(4) 0.030(4) 0.002(3) -0.017(3) 0.011(3)
C23 0.028(5) 0.027(4) 0.019(5) -0.005(4) 0.002(4) 0.012(4)
C24 0.022(5) 0.023(4) 0.046(6) -0.004(4) 0.000(4) 0.006(4)
C25 0.061(7) 0.041(5) 0.024(5) -0.004(4) -0.004(5) 0.025(5)
C26 0.062(7) 0.046(6) 0.026(5) 0.006(4) 0.018(5) 0.008(5)
C27 0.032(5) 0.032(5) 0.038(6) -0.001(4) 0.006(4) 0.005(4)
C28 0.045(6) 0.034(5) 0.039(6) -0.007(4) 0.000(5) 0.009(4)
C29 0.049(6) 0.044(6) 0.036(6) -0.002(4) 0.016(5) 0.021(5)
C30 0.067(7) 0.044(6) 0.030(6) -0.001(4) -0.007(5) 0.032(5)
C31 0.035(6) 0.053(6) 0.050(7) -0.013(5) -0.007(5) 0.016(5)
C32 0.043(7) 0.064(7) 0.089(10) 0.003(7) 0.016(6) 0.011(5)
Cl10 0.0611(16) 0.0313(12) 0.0494(15) 0.0060(11) 0.0120(12) 0.0120(11)
As1 0.0229(5) 0.0181(4) 0.0273(5) 0.0010(4) -0.0007(4) 0.0051(3)
C41 0.023(5) 0.012(4) 0.019(5) -0.006(3) -0.004(4) 0.000(3)
C42 0.028(5) 0.021(4) 0.034(5) -0.003(4) 0.006(4) 0.013(4)
C43 0.042(6) 0.028(5) 0.034(6) 0.006(4) -0.002(4) 0.000(4)
C44 0.049(6) 0.019(4) 0.038(6) -0.002(4) 0.018(5) 0.002(4)
C45 0.031(5) 0.028(5) 0.049(6) 0.008(5) 0.010(5) 0.012(4)
C46 0.026(5) 0.028(5) 0.043(6) 0.002(4) -0.003(4) 0.002(4)
C47 0.019(4) 0.023(4) 0.029(5) 0.006(4) 0.007(4) 0.000(3)
C48 0.047(6) 0.034(5) 0.024(5) 0.001(4) 0.005(4) 0.006(4)
C49 0.040(5) 0.016(4) 0.053(7) 0.006(4) 0.008(5) 0.013(4)
C50 0.030(5) 0.019(5) 0.051(7) 0.013(4) 0.000(4) -0.003(4)
C51 0.029(5) 0.038(5) 0.032(5) 0.012(5) -0.005(4) -0.008(4)
C52 0.024(5) 0.024(5) 0.030(5) -0.003(4) 0.007(4) -0.002(3)
C53 0.019(4) 0.020(4) 0.029(5) 0.003(4) 0.008(4) 0.005(3)
C54 0.029(5) 0.026(4) 0.030(5) 0.000(4) 0.008(4) -0.001(4)
C55 0.041(6) 0.046(6) 0.027(5) 0.006(4) 0.003(5) 0.003(5)
C56 0.031(5) 0.039(5) 0.037(6) -0.013(4) -0.006(4) 0.010(4)
C57 0.031(5) 0.026(5) 0.039(6) -0.007(4) 0.006(4) 0.002(4)
C58 0.025(5) 0.017(4) 0.033(5) 0.001(4) 0.002(4) 0.001(4)
C59 0.019(4) 0.025(5) 0.027(5) -0.001(4) 0.002(4) 0.002(4)
C60 0.029(5) 0.025(5) 0.048(6) 0.003(4) 0.004(4) 0.016(4)
C61 0.027(5) 0.038(6) 0.055(6) 0.006(5) 0.016(5) 0.014(4)
C62 0.028(5) 0.040(6) 0.043(6) 0.005(4) 0.004(4) 0.001(4)
C63 0.039(6) 0.019(4) 0.040(6) -0.003(4) -0.004(4) -0.007(4)
C64 0.026(5) 0.020(5) 0.035(5) -0.003(4) 0.000(4) 0.005(4)
As2 0.0194(4) 0.0185(4) 0.0360(5) 0.0010(4) 0.0030(4) 0.0057(3)
C71 0.028(5) 0.019(4) 0.046(6) 0.003(4) 0.003(4) 0.003(4)
C72 0.037(6) 0.058(7) 0.097(9) 0.053(7) 0.011(6) 0.015(5)
C73 0.046(7) 0.083(8) 0.132(12) 0.081(9) 0.027(7) 0.024(6)
C74 0.069(8) 0.033(5) 0.068(8) 0.025(5) 0.006(6) 0.014(5)
C75 0.045(6) 0.033(5) 0.046(6) -0.001(5) -0.016(5) 0.022(4)
C76 0.028(5) 0.036(5) 0.033(5) -0.007(4) 0.005(4) 0.011(4)
C77 0.015(4) 0.015(4) 0.034(5) 0.000(4) -0.002(4) -0.002(3)
C78 0.025(5) 0.027(5) 0.071(7) -0.015(5) -0.003(5) 0.005(4)
C79 0.031(6) 0.031(5) 0.094(9) -0.032(5) -0.002(5) 0.017(5)
C80 0.020(5) 0.045(6) 0.052(6) -0.017(5) -0.003(4) 0.005(4)
C81 0.026(6) 0.036(6) 0.080(8) -0.015(5) 0.000(5) -0.009(4)
C82 0.037(6) 0.025(5) 0.089(8) -0.012(5) 0.003(5) 0.008(4)
C83 0.019(4) 0.016(4) 0.035(5) -0.002(4) 0.002(4) 0.005(3)
C84 0.029(5) 0.029(5) 0.036(6) -0.002(4) 0.003(4) -0.002(4)
C85 0.037(6) 0.045(6) 0.047(6) -0.018(5) 0.003(5) 0.009(5)
C86 0.029(5) 0.028(5) 0.061(7) -0.015(5) 0.002(5) 0.009(4)
C87 0.022(5) 0.022(5) 0.074(8) 0.000(5) 0.014(5) 0.005(4)
C88 0.020(4) 0.028(5) 0.039(5) -0.001(4) 0.000(4) 0.003(4)
C89 0.026(5) 0.019(4) 0.033(5) 0.001(4) 0.004(4) 0.007(4)
C90 0.021(5) 0.050(5) 0.032(6) 0.007(4) 0.000(4) 0.013(4)
C91 0.026(5) 0.037(5) 0.043(6) -0.002(4) 0.006(5) 0.014(4)
C92 0.055(6) 0.041(5) 0.032(6) -0.016(4) 0.003(5) 0.015(5)
C93 0.058(7) 0.088(8) 0.036(6) -0.024(6) -0.023(5) 0.032(6)
C94 0.035(6) 0.060(6) 0.069(8) -0.026(6) -0.020(5) 0.030(5)

loop_
_atom_type_symbol
_atom_type_description
_atom_type_scat_dispersion_real
_atom_type_scat_dispersion_imag
_atom_type_scat_source
C C 0.0033 0.0016 'International Tables Vol C Tables 4.2.6.8 and 6.1.1.4'
H H 0.0000 0.0000 'International Tables Vol C Tables 4.2.6.8 and 6.1.1.4'
N N 0.0061 0.0033 'International Tables Vol C Tables 4.2.6.8 and 6.1.1.4'
O O 0.0106 0.0060 'International Tables Vol C Tables 4.2.6.8 and 6.1.1.4'
Cl Cl 0.1484 0.1585 'International Tables Vol C Tables 4.2.6.8 and 6.1.1.4'
As As 0.0499 2.0058 'International Tables Vol C Tables 4.2.6.8 and 6.1.1.4'
Ir Ir -1.4442 7.9887 'International Tables Vol C Tables 4.2.6.8 and 6.1.1.4'

loop_
_geom_angle_atom_site_label_1
_geom_angle_atom_site_label_2
_geom_angle_atom_site_label_3
_geom_angle
N2 Ir1 N1 178.5(3)
N2 Ir1 Cl3 90.3(2)
N1 Ir1 Cl3 89.99(18)
N2 Ir1 Cl4 90.6(2)
N1 Ir1 Cl4 87.94(17)
Cl3 Ir1 Cl4 89.62(8)
N2 Ir1 Cl2 92.5(2)
N1 Ir1 Cl2 89.02(17)
Cl3 Ir1 Cl2 90.80(7)
Cl4 Ir1 Cl2 176.94(7)
N2 Ir1 Cl1 92.7(2)
N1 Ir1 Cl1 87.05(18)
Cl3 Ir1 Cl1 177.03(7)
Cl4 Ir1 Cl1 90.57(8)
Cl2 Ir1 Cl1 88.86(7)
C1 N1 Ir1 177.7(6)
N1 C1 C2 179.6(9)
C1 C2 H2A 109.5
C1 C2 H2B 109.5
H2A C2 H2B 109.5
C1 C2 H2C 109.5
H2A C2 H2C 109.5
H2B C2 H2C 109.5
O1 N2 C3 115.0(6)
O1 N2 Ir1 121.9(5)
C3 N2 Ir1 122.8(5)
N2 C3 C7 115.4(7)
N2 C3 C4 110.0(7)
C7 C3 C4 102.5(7)
N2 C3 H3 109.6
C7 C3 H3 109.6
C4 C3 H3 109.6
C5 C4 C3 105.2(10)
C5 C4 C8 96.6(10)
C3 C4 C8 107.0(7)
C5 C4 H4 115.3
C3 C4 H4 115.3
C8 C4 H4 115.4
C6 C5 C4 103.0(13)
C6 C5 H5A 111.2
C4 C5 H5A 111.2
C6 C5 H5B 111.1
C4 C5 H5B 111.1
H5A C5 H5B 109.1
C5 C6 C7 108.8(11)
C5 C6 C9 97.5(14)
C7 C6 C9 101.1(9)
C5 C6 H6 115.7
C7 C6 H6 115.7
C9 C6 H6 115.7
C3 C7 C6 99.8(8)
C3 C7 Cl5 116.1(6)
C6 C7 Cl5 103.9(8)
C3 C7 H7 112.0
C6 C7 H7 112.0
Cl5 C7 H7 112.0
C9 C8 C10 99.7(12)
C9 C8 C4 100.4(9)
C10 C8 C4 120.1(11)
C9 C8 H8 111.7
C10 C8 H8 111.8
C4 C8 H8 111.7
C12 C9 C8 108.7(16)
C12 C9 C6 121.6(15)
C8 C9 C6 101.5(9)
C12 C9 H9 108.1
C8 C9 H9 108.1
C6 C9 H9 108.1
C11 C10 C8 109.4(17)
C11 C10 H10 125.3
C8 C10 H10 125.3
C10 C11 C12 112.7(18)
C10 C11 H11 123.6
C12 C11 H11 123.7
C9 C12 C11 109(2)
C9 C12 H12 125.4
C11 C12 H12 125.3
N4 Ir2 N3 178.2(2)
N4 Ir2 Cl8 90.85(19)
N3 Ir2 Cl8 90.41(17)
N4 Ir2 Cl9 92.8(2)
N3 Ir2 Cl9 88.50(17)
Cl8 Ir2 Cl9 90.02(7)
N4 Ir2 Cl6 91.22(19)
N3 Ir2 Cl6 87.52(17)
Cl8 Ir2 Cl6 177.90(7)
Cl9 Ir2 Cl6 90.29(7)
N4 Ir2 Cl7 89.6(2)
N3 Ir2 Cl7 89.09(17)
Cl8 Ir2 Cl7 90.73(7)
Cl9 Ir2 Cl7 177.48(7)
Cl6 Ir2 Cl7 88.88(7)
C21 N3 Ir2 175.4(6)
N3 C21 C22 178.4(8)
C21 C22 H22A 109.5
C21 C22 H22B 109.5
H22A C22 H22B 109.5
C21 C22 H22C 109.5
H22A C22 H22C 109.5
H22B C22 H22C 109.5
O2 N4 C23 117.3(6)
O2 N4 Ir2 123.2(5)
C23 N4 Ir2 119.1(5)
N4 C23 C27 113.7(6)
N4 C23 C24 110.9(6)
C27 C23 C24 103.1(6)
N4 C23 H23 109.6
C27 C23 H23 109.6
C24 C23 H23 109.6
C25 C24 C23 103.1(6)
C25 C24 C28 99.7(6)
C23 C24 C28 106.7(6)
C25 C24 H24 115.2
C23 C24 H24 115.2
C28 C24 H24 115.2
C26 C25 C24 94.4(7)
C26 C25 H25A 112.8
C24 C25 H25A 112.8
C26 C25 H25B 112.8
C24 C25 H25B 112.8
H25A C25 H25B 110.3
C27 C26 C25 101.6(7)
C27 C26 C29 110.6(7)
C25 C26 C29 101.2(7)
C27 C26 H26 114.0
C25 C26 H26 114.0
C29 C26 H26 114.0
C26 C27 C23 103.0(6)
C26 C27 Cl10 109.4(6)
C23 C27 Cl10 114.5(5)
C26 C27 H27 109.9
C23 C27 H27 109.9
Cl10 C27 H27 109.9
C30 C28 C24 119.1(7)
C30 C28 C29 104.3(7)
C24 C28 C29 101.5(6)
C30 C28 H28 110.4
C24 C28 H28 110.4
C29 C28 H28 110.4
C32 C29 C26 117.9(8)
C32 C29 C28 103.4(8)
C26 C29 C28 103.8(7)
C32 C29 H29 110.4
C26 C29 H29 110.4
C28 C29 H29 110.4
C31 C30 C28 110.5(8)
C31 C30 H30 124.8
C28 C30 H30 124.8
C30 C31 C32 112.3(9)
C30 C31 H31 123.8
C32 C31 H31 123.8
C31 C32 C29 109.2(9)
C31 C32 H32 125.4
C29 C32 H32 125.4
C53 As1 C47 108.0(3)
C53 As1 C41 109.0(3)
C47 As1 C41 110.7(3)
C53 As1 C59 109.0(3)
C47 As1 C59 109.6(3)
C41 As1 C59 110.4(3)
C42 C41 C46 120.2(7)
C42 C41 As1 120.9(5)
C46 C41 As1 118.9(6)
C41 C42 C43 120.1(7)
C41 C42 H42 120.0
C43 C42 H42 120.0
C42 C43 C44 119.6(8)
C42 C43 H43 120.2
C44 C43 H43 120.2
C45 C44 C43 120.7(8)
C45 C44 H44 119.6
C43 C44 H44 119.6
C44 C45 C46 120.0(8)
C44 C45 H45 120.0
C46 C45 H45 120.0
C45 C46 C41 119.3(8)
C45 C46 H46 120.3
C41 C46 H46 120.3
C52 C47 C48 119.9(7)
C52 C47 As1 121.9(6)
C48 C47 As1 118.2(6)
C49 C48 C47 120.2(8)
C49 C48 H48 119.9
C47 C48 H48 119.9
C50 C49 C48 119.1(8)
C50 C49 H49 120.5
C48 C49 H49 120.5
C49 C50 C51 120.8(7)
C49 C50 H50 119.6
C51 C50 H50 119.6
C50 C51 C52 120.8(8)
C50 C51 H51 119.6
C52 C51 H51 119.6
C47 C52 C51 119.1(7)
C47 C52 H52 120.4
C51 C52 H52 120.4
C54 C53 C58 120.4(7)
C54 C53 As1 119.8(6)
C58 C53 As1 119.7(6)
C53 C54 C55 119.8(7)
C53 C54 H54 120.1
C55 C54 H54 120.1
C54 C55 C56 119.7(8)
C54 C55 H55 120.2
C56 C55 H55 120.2
C57 C56 C55 120.4(8)
C57 C56 H56 119.8
C55 C56 H56 119.8
C58 C57 C56 119.7(7)
C58 C57 H57 120.1
C56 C57 H57 120.1
C57 C58 C53 120.1(7)
C57 C58 H58 120.0
C53 C58 H58 120.0
C64 C59 C60 120.4(7)
C64 C59 As1 119.7(6)
C60 C59 As1 119.8(6)
C61 C60 C59 119.4(7)
C61 C60 H60 120.3
C59 C60 H60 120.3
C60 C61 C62 120.9(8)
C60 C61 H61 119.5
C62 C61 H61 119.5
C63 C62 C61 119.9(8)
C63 C62 H62 120.1
C61 C62 H62 120.1
C62 C63 C64 120.2(7)
C62 C63 H63 119.9
C64 C63 H63 119.9
C59 C64 C63 119.2(7)
C59 C64 H64 120.4
C63 C64 H64 120.4
C77 As2 C89 109.1(3)
C77 As2 C83 110.4(3)
C89 As2 C83 110.5(3)
C77 As2 C71 109.0(3)
C89 As2 C71 112.7(3)
C83 As2 C71 105.1(3)
C76 C71 C72 120.6(8)
C76 C71 As2 120.0(6)
C72 C71 As2 119.2(6)
C73 C72 C71 119.1(9)
C73 C72 H72 120.5
C71 C72 H72 120.5
C72 C73 C74 121.1(9)
C72 C73 H73 119.4
C74 C73 H73 119.4
C73 C74 C75 119.8(9)
C73 C74 H74 120.1
C75 C74 H74 120.1
C76 C75 C74 119.2(8)
C76 C75 H75 120.4
C74 C75 H75 120.4
C71 C76 C75 120.1(8)
C71 C76 H76 119.9
C75 C76 H76 119.9
C78 C77 C82 119.9(7)
C78 C77 As2 121.2(6)
C82 C77 As2 118.9(6)
C77 C78 C79 118.7(8)
C77 C78 H78 120.7
C79 C78 H78 120.7
C80 C79 C78 121.2(8)
C80 C79 H79 119.4
C78 C79 H79 119.4
C81 C80 C79 120.9(8)
C81 C80 H80 119.5
C79 C80 H80 119.5
C80 C81 C82 119.1(8)
C80 C81 H81 120.4
C82 C81 H81 120.4
C77 C82 C81 120.1(8)
C77 C82 H82 120.0
C81 C82 H82 120.0
C84 C83 C88 119.9(7)
C84 C83 As2 119.5(6)
C88 C83 As2 120.6(6)
C83 C84 C85 120.4(8)
C83 C84 H84 119.8
C85 C84 H84 119.8
C86 C85 C84 119.9(9)
C86 C85 H85 120.1
C84 C85 H85 120.1
C85 C86 C87 120.1(8)
C85 C86 H86 120.0
C87 C86 H86 120.0
C86 C87 C88 119.7(9)
C86 C87 H87 120.2
C88 C87 H87 120.2
C83 C88 C87 120.0(8)
C83 C88 H88 120.0
C87 C88 H88 120.0
C90 C89 C94 120.3(8)
C90 C89 As2 120.0(6)
C94 C89 As2 119.7(6)
C89 C90 C91 120.1(8)
C89 C90 H90 120.0
C91 C90 H90 120.0
C92 C91 C90 120.5(8)
C92 C91 H91 119.8
C90 C91 H91 119.8
C91 C92 C93 120.7(9)
C91 C92 H92 119.6
C93 C92 H92 119.6
C92 C93 C94 120.0(9)
C92 C93 H93 120.0
C94 C93 H93 120.0
C89 C94 C93 118.5(8)
C89 C94 H94 120.8
C93 C94 H94 120.8

loop_
_geom_bond_atom_site_label_1
_geom_bond_atom_site_label_2
_geom_bond_distance
Ir1 N2 1.921(7)
Ir1 N1 2.066(7)
Ir1 Cl3 2.337(2)
Ir1 Cl4 2.344(2)
Ir1 Cl2 2.355(2)
Ir1 Cl1 2.365(2)
N1 C1 1.119(9)
C1 C2 1.443(12)
C2 H2A 0.9800
C2 H2B 0.9800
C2 H2C 0.9800
N2 O1 1.213(8)
N2 C3 1.501(10)
C3 C7 1.550(11)
C3 C4 1.552(11)
C3 H3 1.0000
C4 C5 1.432(17)
C4 C8 1.597(15)
C4 H4 1.0000
C5 C6 1.32(2)
C5 H5A 0.9900
C5 H5B 0.9900
C6 C7 1.585(15)
C6 C9 1.647(18)
C6 H6 1.0000
C7 Cl5 1.803(10)
C7 H7 1.0000
C8 C9 1.535(15)
C8 C10 1.55(2)
C8 H8 1.0000
C9 C12 1.34(3)
C9 H9 1.0000
C10 C11 1.27(2)
C10 H10 0.9500
C11 C12 1.42(3)
C11 H11 0.9500
C12 H12 0.9500
Ir2 N4 1.948(6)
Ir2 N3 2.066(7)
Ir2 Cl8 2.3503(19)
Ir2 Cl9 2.3585(19)
Ir2 Cl6 2.3595(18)
Ir2 Cl7 2.360(2)
N3 C21 1.118(9)
C21 C22 1.447(12)
C22 H22A 0.9800
C22 H22B 0.9800
C22 H22C 0.9800
N4 O2 1.216(8)
N4 C23 1.494(9)
C23 C27 1.550(11)
C23 C24 1.556(10)
C23 H23 1.0000
C24 C25 1.554(11)
C24 C28 1.572(11)
C24 H24 1.0000
C25 C26 1.524(12)
C25 H25A 0.9900
C25 H25B 0.9900
C26 C27 1.520(12)
C26 C29 1.557(12)
C26 H26 1.0000
C27 Cl10 1.812(8)
C27 H27 1.0000
C28 C30 1.506(12)
C28 C29 1.572(12)
C28 H28 1.0000
C29 C32 1.544(14)
C29 H29 1.0000
C30 C31 1.387(13)
C30 H30 0.9500
C31 C32 1.390(14)
C31 H31 0.9500
C32 H32 0.9500
As1 C53 1.909(8)
As1 C47 1.910(7)
As1 C41 1.914(7)
As1 C59 1.927(7)
C41 C42 1.370(10)
C41 C46 1.401(10)
C42 C43 1.385(11)
C42 H42 0.9500
C43 C44 1.389(12)
C43 H43 0.9500
C44 C45 1.363(12)
C44 H44 0.9500
C45 C46 1.390(11)
C45 H45 0.9500
C46 H46 0.9500
C47 C52 1.371(10)
C47 C48 1.403(11)
C48 C49 1.380(11)
C48 H48 0.9500
C49 C50 1.368(12)
C49 H49 0.9500
C50 C51 1.373(12)
C50 H50 0.9500
C51 C52 1.379(11)
C51 H51 0.9500
C52 H52 0.9500
C53 C54 1.377(11)
C53 C58 1.388(10)
C54 C55 1.382(11)
C54 H54 0.9500
C55 C56 1.391(11)
C55 H55 0.9500
C56 C57 1.380(12)
C56 H56 0.9500
C57 C58 1.375(11)
C57 H57 0.9500
C58 H58 0.9500
C59 C64 1.386(10)
C59 C60 1.392(10)
C60 C61 1.364(11)
C60 H60 0.9500
C61 C62 1.380(11)
C61 H61 0.9500
C62 C63 1.374(11)
C62 H62 0.9500
C63 C64 1.389(11)
C63 H63 0.9500
C64 H64 0.9500
As2 C77 1.905(7)
As2 C89 1.909(8)
As2 C83 1.915(7)
As2 C71 1.922(8)
C71 C76 1.382(11)
C71 C72 1.381(12)
C72 C73 1.369(13)
C72 H72 0.9500
C73 C74 1.379(13)
C73 H73 0.9500
C74 C75 1.387(13)
C74 H74 0.9500
C75 C76 1.381(12)
C75 H75 0.9500
C76 H76 0.9500
C77 C78 1.363(11)
C77 C82 1.379(11)
C78 C79 1.380(12)
C78 H78 0.9500
C79 C80 1.353(12)
C79 H79 0.9500
C80 C81 1.339(12)
C80 H80 0.9500
C81 C82 1.393(12)
C81 H81 0.9500
C82 H82 0.9500
C83 C84 1.357(11)
C83 C88 1.380(11)
C84 C85 1.393(12)
C84 H84 0.9500
C85 C86 1.372(13)
C85 H85 0.9500
C86 C87 1.374(12)
C86 H86 0.9500
C87 C88 1.392(11)
C87 H87 0.9500
C88 H88 0.9500
C89 C90 1.365(11)
C89 C94 1.391(12)
C90 C91 1.377(11)
C90 H90 0.9500
C91 C92 1.353(12)
C91 H91 0.9500
C92 C93 1.363(12)
C92 H92 0.9500
C93 C94 1.403(13)
C93 H93 0.9500
C94 H94 0.9500

loop_
_geom_torsion_atom_site_label_1
_geom_torsion_atom_site_label_2
_geom_torsion_atom_site_label_3
_geom_torsion_atom_site_label_4
_geom_torsion
N2 Ir1 N1 C1 -60(21)
Cl3 Ir1 N1 C1 -159(17)
Cl4 Ir1 N1 C1 -70(17)
Cl2 Ir1 N1 C1 110(17)
Cl1 Ir1 N1 C1 21(17)
Ir1 N1 C1 C2 -28(100)
N1 Ir1 N2 O1 -49(10)
Cl3 Ir1 N2 O1 50.9(7)
Cl4 Ir1 N2 O1 -38.7(8)
Cl2 Ir1 N2 O1 141.7(7)
Cl1 Ir1 N2 O1 -129.3(7)
N1 Ir1 N2 C3 125(9)
Cl3 Ir1 N2 C3 -135.7(6)
Cl4 Ir1 N2 C3 134.7(6)
Cl2 Ir1 N2 C3 -44.9(6)
Cl1 Ir1 N2 C3 44.1(6)
O1 N2 C3 C7 -51.1(10)
Ir1 N2 C3 C7 135.1(6)
O1 N2 C3 C4 64.2(10)
Ir1 N2 C3 C4 -109.6(7)
N2 C3 C4 C5 -95.9(10)
C7 C3 C4 C5 27.3(11)
N2 C3 C4 C8 162.1(7)
C7 C3 C4 C8 -74.6(9)
C3 C4 C5 C6 -45.1(15)
C8 C4 C5 C6 64.5(14)
C4 C5 C6 C7 44.4(17)
C4 C5 C6 C9 -60.0(13)
N2 C3 C7 C6 117.1(9)
C4 C3 C7 C6 -2.4(9)
N2 C3 C7 Cl5 6.3(9)
C4 C3 C7 Cl5 -113.3(6)
C5 C6 C7 C3 -25.7(15)
C9 C6 C7 C3 76.2(9)
C5 C6 C7 Cl5 94.4(14)
C9 C6 C7 Cl5 -163.6(7)
C5 C4 C8 C9 -37.0(11)
C3 C4 C8 C9 71.2(9)
C5 C4 C8 C10 -144.7(14)
C3 C4 C8 C10 -36.5(15)
C10 C8 C9 C12 -0.9(17)
C4 C8 C9 C12 -124.2(14)
C10 C8 C9 C6 128.4(11)
C4 C8 C9 C6 5.1(10)
C5 C6 C9 C12 151.9(19)
C7 C6 C9 C12 41.0(19)
C5 C6 C9 C8 31.3(13)
C7 C6 C9 C8 -79.7(11)
C9 C8 C10 C11 -1.1(17)
C4 C8 C10 C11 107.0(16)
C8 C10 C11 C12 3(2)
C8 C9 C12 C11 2(2)
C6 C9 C12 C11 -114.6(17)
C10 C11 C12 C9 -3(2)
N4 Ir2 N3 C21 -32(13)
Cl8 Ir2 N3 C21 -165(8)
Cl9 Ir2 N3 C21 105(8)
Cl6 Ir2 N3 C21 14(8)
Cl7 Ir2 N3 C21 -75(8)
Ir2 N3 C21 C22 116(26)
N3 Ir2 N4 O2 -79(8)
Cl8 Ir2 N4 O2 55.1(6)
Cl9 Ir2 N4 O2 145.1(6)
Cl6 Ir2 N4 O2 -124.5(6)
Cl7 Ir2 N4 O2 -35.7(6)
N3 Ir2 N4 C23 94(8)
Cl8 Ir2 N4 C23 -132.1(5)
Cl9 Ir2 N4 C23 -42.1(5)
Cl6 Ir2 N4 C23 48.3(5)
Cl7 Ir2 N4 C23 137.2(5)
O2 N4 C23 C27 -73.1(8)
Ir2 N4 C23 C27 113.7(6)
O2 N4 C23 C24 42.6(9)
Ir2 N4 C23 C24 -130.7(6)
N4 C23 C24 C25 -96.3(7)
C27 C23 C24 C25 25.8(7)
N4 C23 C24 C28 159.2(6)
C27 C23 C24 C28 -78.7(7)
C23 C24 C25 C26 -50.4(7)
C28 C24 C25 C26 59.4(7)
C24 C25 C26 C27 57.1(7)
C24 C25 C26 C29 -56.8(7)
C25 C26 C27 C23 -42.8(8)
C29 C26 C27 C23 63.9(8)
C25 C26 C27 Cl10 79.4(7)
C29 C26 C27 Cl10 -173.9(6)
N4 C23 C27 C26 129.9(7)
C24 C23 C27 C26 9.7(8)
N4 C23 C27 Cl10 11.2(9)
C24 C23 C27 Cl10 -109.0(6)
C25 C24 C28 C30 -152.8(8)
C23 C24 C28 C30 -45.8(10)
C25 C24 C28 C29 -39.1(8)
C23 C24 C28 C29 67.9(8)
C27 C26 C29 C32 39.8(11)
C25 C26 C29 C32 146.8(8)
C27 C26 C29 C28 -73.7(9)
C25 C26 C29 C28 33.3(8)
C30 C28 C29 C32 4.8(8)
C24 C28 C29 C32 -119.6(7)
C30 C28 C29 C26 128.4(7)
C24 C28 C29 C26 4.0(8)
C24 C28 C30 C31 107.6(9)
C29 C28 C30 C31 -4.5(9)
C28 C30 C31 C32 2.3(11)
C30 C31 C32 C29 1.1(11)
C26 C29 C32 C31 -117.5(9)
C28 C29 C32 C31 -3.8(10)
C53 As1 C41 C42 173.8(6)
C47 As1 C41 C42 -67.5(7)
C59 As1 C41 C42 54.1(7)
C53 As1 C41 C46 -6.4(7)
C47 As1 C41 C46 112.3(6)
C59 As1 C41 C46 -126.1(6)
C46 C41 C42 C43 -1.9(11)
As1 C41 C42 C43 177.8(6)
C41 C42 C43 C44 1.5(11)
C42 C43 C44 C45 -0.5(12)
C43 C44 C45 C46 0.0(12)
C44 C45 C46 C41 -0.5(11)
C42 C41 C46 C45 1.5(11)
As1 C41 C46 C45 -178.3(6)
C53 As1 C47 C52 133.0(6)
C41 As1 C47 C52 13.7(7)
C59 As1 C47 C52 -108.3(6)
C53 As1 C47 C48 -47.5(7)
C41 As1 C47 C48 -166.8(6)
C59 As1 C47 C48 71.2(7)
C52 C47 C48 C49 1.7(12)
As1 C47 C48 C49 -177.8(6)
C47 C48 C49 C50 -2.3(12)
C48 C49 C50 C51 1.8(12)
C49 C50 C51 C52 -0.7(12)
C48 C47 C52 C51 -0.6(11)
As1 C47 C52 C51 178.9(5)
C50 C51 C52 C47 0.1(11)
C47 As1 C53 C54 148.0(6)
C41 As1 C53 C54 -91.6(6)
C59 As1 C53 C54 29.0(7)
C47 As1 C53 C58 -34.9(7)
C41 As1 C53 C58 85.4(6)
C59 As1 C53 C58 -154.0(6)
C58 C53 C54 C55 1.0(11)
As1 C53 C54 C55 178.0(6)
C53 C54 C55 C56 -0.8(12)
C54 C55 C56 C57 0.3(12)
C55 C56 C57 C58 0.2(12)
C56 C57 C58 C53 -0.1(11)
C54 C53 C58 C57 -0.5(11)
As1 C53 C58 C57 -177.5(6)
C53 As1 C59 C64 -88.1(7)
C47 As1 C59 C64 153.9(6)
C41 As1 C59 C64 31.7(7)
C53 As1 C59 C60 87.4(7)
C47 As1 C59 C60 -30.7(7)
C41 As1 C59 C60 -152.9(6)
C64 C59 C60 C61 -0.1(12)
As1 C59 C60 C61 -175.5(7)
C59 C60 C61 C62 -1.4(13)
C60 C61 C62 C63 3.5(14)
C61 C62 C63 C64 -4.0(13)
C60 C59 C64 C63 -0.4(12)
As1 C59 C64 C63 175.1(6)
C62 C63 C64 C59 2.4(12)
C77 As2 C71 C76 -174.2(6)
C89 As2 C71 C76 64.5(7)
C83 As2 C71 C76 -55.9(7)
C77 As2 C71 C72 0.5(9)
C89 As2 C71 C72 -120.8(8)
C83 As2 C71 C72 118.8(8)
C76 C71 C72 C73 -0.8(16)
As2 C71 C72 C73 -175.4(9)
C71 C72 C73 C74 1.7(19)
C72 C73 C74 C75 -2.7(19)
C73 C74 C75 C76 2.7(15)
C72 C71 C76 C75 0.8(13)
As2 C71 C76 C75 175.4(6)
C74 C75 C76 C71 -1.8(13)
C89 As2 C77 C78 -123.4(7)
C83 As2 C77 C78 -1.8(8)
C71 As2 C77 C78 113.1(7)
C89 As2 C77 C82 56.0(8)
C83 As2 C77 C82 177.7(7)
C71 As2 C77 C82 -67.4(8)
C82 C77 C78 C79 -0.4(14)
As2 C77 C78 C79 179.1(7)
C77 C78 C79 C80 4.1(16)
C78 C79 C80 C81 -4.2(16)
C79 C80 C81 C82 0.6(16)
C78 C77 C82 C81 -3.1(14)
As2 C77 C82 C81 177.4(8)
C80 C81 C82 C77 3.0(16)
C77 As2 C83 C84 94.3(6)
C89 As2 C83 C84 -144.8(6)
C71 As2 C83 C84 -23.0(7)
C77 As2 C83 C88 -87.1(7)
C89 As2 C83 C88 33.7(7)
C71 As2 C83 C88 155.6(6)
C88 C83 C84 C85 0.2(12)
As2 C83 C84 C85 178.8(6)
C83 C84 C85 C86 -0.4(12)
C84 C85 C86 C87 0.6(12)
C85 C86 C87 C88 -0.6(12)
C84 C83 C88 C87 -0.3(11)
As2 C83 C88 C87 -178.9(6)
C86 C87 C88 C83 0.5(11)
C77 As2 C89 C90 -161.8(6)
C83 As2 C89 C90 76.6(7)
C71 As2 C89 C90 -40.6(7)
C77 As2 C89 C94 20.1(8)
C83 As2 C89 C94 -101.4(7)
C71 As2 C89 C94 141.3(7)
C94 C89 C90 C91 -0.9(12)
As2 C89 C90 C91 -178.9(6)
C89 C90 C91 C92 0.4(13)
C90 C91 C92 C93 0.3(14)
C91 C92 C93 C94 -0.5(16)
C90 C89 C94 C93 0.7(14)
As2 C89 C94 C93 178.7(8)
C92 C93 C94 C89 0.0(16)
